data_4067255
loop_
_publ_author_name
'Hayes, Cassandra E.'
'Leznoff, Daniel B.'

_publ_section_title
;
 Diamido-Ether Uranium(IV) Alkyl Complexes as Single-Component Ethylene
 Polymerization Catalysts
;
_journal_issue 4
_journal_name_full Organometallics
_journal_page_first 767
_journal_paper_doi 10.1021/om900546p
_journal_volume 29
_journal_year 2010
_chemical_formula_moiety 'C42 H52 N2 O1 U1'
_chemical_formula_sum 'C42 H52 N2 O U'
_chemical_formula_weight 838.92
_space_group_IT_number 2
_symmetry_cell_setting triclinic
_symmetry_space_group_name_Hall '-P 1'
_symmetry_space_group_name_H-M 'P -1'
_atom_sites_solution_hydrogens geom
_atom_sites_solution_primary direct
_atom_sites_solution_secondary difmap
_cell_angle_alpha 79.476(3)
_cell_angle_beta 78.511(3)
_cell_angle_gamma 73.126(3)
_cell_formula_units_Z 4
_cell_length_a 12.632(2)
_cell_length_b 17.049(3)
_cell_length_c 19.903(4)
_cell_measurement_reflns_used 7647
_cell_measurement_temperature 296(2)
_cell_measurement_theta_max 22.60
_cell_measurement_theta_min 2.31
_cell_volume 3983.9(12)
_computing_cell_refinement 'Bruker SMART APEX II'
_computing_data_collection 'Bruker SMART APEX II'
_computing_data_reduction 'Bruker SMART APEX II'
_computing_molecular_graphics
;
ORTEP 3 
;
_computing_publication_material
;
CRYSTALS (Betteridge et al., 2003) 
;
_computing_structure_refinement
;
CRYSTALS (Betteridge et al., 2003) 
;
_computing_structure_solution
; 
 SIR92 (Altomare et al, 1994) 
;
_diffrn_ambient_temperature 293
_diffrn_measured_fraction_theta_full 0.996
_diffrn_measured_fraction_theta_max 0.909
_diffrn_measurement_device 'Bruker SMART'
_diffrn_measurement_device_type CCD
_diffrn_measurement_method \w
_diffrn_radiation_monochromator graphite
_diffrn_radiation_type 'Mo K\a'
_diffrn_radiation_wavelength 0.71073
_diffrn_reflns_av_R_equivalents 0.128
_diffrn_reflns_limit_h_max 16
_diffrn_reflns_limit_h_min -16
_diffrn_reflns_limit_k_max 22
_diffrn_reflns_limit_k_min -22
_diffrn_reflns_limit_l_max 26
_diffrn_reflns_limit_l_min -26
_diffrn_reflns_number 46591
_diffrn_reflns_theta_full 25.658
_diffrn_reflns_theta_max 28.509
_diffrn_reflns_theta_min 1.705
_exptl_absorpt_coefficient_mu 4.105
_exptl_absorpt_correction_T_max 0.7457
_exptl_absorpt_correction_T_min 0.4324
_exptl_absorpt_correction_type multi-scan
_exptl_crystal_colour red
_exptl_crystal_density_diffrn 1.399
_exptl_crystal_description 'rectangular block'
_exptl_crystal_F_000 1672
_exptl_crystal_size_max 0.50
_exptl_crystal_size_mid 0.35
_exptl_crystal_size_min 0.20
_refine_diff_density_max 1.76
_refine_diff_density_min -1.13
_refine_ls_extinction_method None
_refine_ls_goodness_of_fit_ref 1.2618
_refine_ls_hydrogen_treatment constr
_refine_ls_matrix_type full
_refine_ls_number_parameters 808
_refine_ls_number_reflns 6923
_refine_ls_number_restraints 0
_refine_ls_R_factor_all 0.2002
_refine_ls_R_factor_gt 0.0704
_refine_ls_shift/su_max 0.000555
_refine_ls_structure_factor_coef F
_refine_ls_weighting_details
;
 Method= Modified Sheldrick 
 w=1/[\s^2^(F^2^) + ( 0.02P)^2^] 
 ,where P=(max(Fo^2^,0) + 2Fc^2^)/3 

;
_refine_ls_weighting_scheme calc
_refine_ls_wR_factor_all 0.1152
_refine_ls_wR_factor_gt 0.0579
_refine_ls_wR_factor_ref 0.0523
_reflns_limit_h_max 16
_reflns_limit_h_min -16
_reflns_limit_k_max 22
_reflns_limit_k_min -21
_reflns_limit_l_max 26
_reflns_limit_l_min 0
_reflns_number_gt 7836
_reflns_number_total 18354
_reflns_threshold_expression I>2.0\s(I)
_oxford_diffrn_Wilson_B_factor 2.55
_oxford_diffrn_Wilson_scale 393.37
_oxford_refine_ls_r_factor_ref 0.0566
_oxford_refine_ls_scale 0.06873(9)
_oxford_reflns_number_all 18354
_oxford_reflns_threshold_expression_ref I>2.5\s(I)
_cod_data_source_file om900546p_si_002.cif
_cod_data_source_block '[dippNCOCN]UBn2'
_cod_depositor_comments
;
The following automatic conversions were performed:

'_symmetry_cell_setting' value 'Triclinic' changed to 'triclinic'
according to /home/saulius/struct/CIF-dictionaries/cif_core.dic
dictionary named 'cif_core.dic' version 2.4.1 from 2010-06-29.

Automatic conversion script
Id: cif_fix_values 1715 2011-07-08 13:25:40Z adriana 
;
_cod_original_cell_volume 3983.9(13)
_cod_original_sg_symbol_H-M 'P -1 '
_cod_original_formula_sum 'C42 H52 N2 O1 U1'
_cod_database_code 4067255

loop_
_symmetry_equiv_pos_as_xyz
x,y,z
-x,-y,-z

loop_
_atom_site_label
_atom_site_type_symbol
_atom_site_fract_x
_atom_site_fract_y
_atom_site_fract_z
_atom_site_U_iso_or_equiv
_atom_site_occupancy
_atom_site_adp_type
_atom_site_refinement_flags_posn
U1 U 0.12866(4) 0.74060(3) 0.67048(3) 0.0433 1.0000 Uani .
U2 U 0.61336(4) 0.22201(3) 0.81471(3) 0.0444 1.0000 Uani .
N10 N 0.3108(9) 0.7294(7) 0.6600(6) 0.0520 1.0000 Uani .
N11 N 0.0378(9) 0.6443(6) 0.6964(6) 0.0495 1.0000 Uani .
N20 N 0.5470(9) 0.1414(7) 0.7675(6) 0.0588 1.0000 Uani .
N21 N 0.7824(9) 0.2417(6) 0.7947(6) 0.0551 1.0000 Uani .
O10 O 0.2468(7) 0.6046(5) 0.6379(5) 0.0593 1.0000 Uani .
O20 O 0.7187(8) 0.1905(6) 0.6993(5) 0.0696 1.0000 Uani .
C1 C 0.3962(12) 0.6648(9) 0.6272(9) 0.0766 1.0000 Uani .
C2 C 0.3644(11) 0.5861(9) 0.6471(8) 0.0714 1.0000 Uani .
C3 C 0.2026(13) 0.5335(9) 0.6596(9) 0.0782 1.0000 Uani .
C4 C 0.0753(12) 0.5677(9) 0.6635(8) 0.0714 1.0000 Uani .
C5 C 0.5829(15) 0.1229(12) 0.6962(9) 0.1111 1.0000 Uani .
C6 C 0.6804(14) 0.1460(11) 0.6635(8) 0.0943 1.0000 Uani .
C7 C 0.8245(13) 0.2055(11) 0.6764(10) 0.0982 1.0000 Uani .
C8 C 0.8506(14) 0.2451(12) 0.7251(8) 0.0949 1.0000 Uani .
C10 C 0.1234(13) 0.7919(10) 0.5458(7) 0.0700 1.0000 Uani .
C11 C 0.0588(14) 0.7584(10) 0.5118(8) 0.0710 1.0000 Uani .
C12 C 0.0962(13) 0.6803(13) 0.4913(9) 0.0866 1.0000 Uani .
C13 C 0.042(2) 0.6429(14) 0.4552(10) 0.1118 1.0000 Uani .
C14 C -0.060(2) 0.6864(17) 0.4400(11) 0.1183 1.0000 Uani .
C15 C -0.1052(17) 0.7633(15) 0.4610(11) 0.1095 1.0000 Uani .
C16 C -0.0467(14) 0.7976(11) 0.4937(9) 0.0879 1.0000 Uani .
C20 C 0.0442(13) 0.8265(8) 0.7694(8) 0.0642 1.0000 Uani .
C21 C 0.0110(14) 0.8888(10) 0.7124(9) 0.0687 1.0000 Uani .
C22 C 0.0726(15) 0.9461(11) 0.6778(11) 0.0958 1.0000 Uani .
C23 C 0.038(2) 1.0021(12) 0.6209(12) 0.1120 1.0000 Uani .
C24 C -0.054(2) 1.0007(14) 0.5948(12) 0.1216 1.0000 Uani .
C25 C -0.1164(16) 0.9437(13) 0.6239(11) 0.1062 1.0000 Uani .
C26 C -0.0825(15) 0.8886(10) 0.6800(9) 0.0782 1.0000 Uani .
C30 C 0.4945(12) 0.3626(8) 0.7797(7) 0.0636 1.0000 Uani .
C31 C 0.5273(13) 0.3878(9) 0.7061(9) 0.0640 1.0000 Uani .
C32 C 0.6070(13) 0.4371(10) 0.6812(10) 0.0795 1.0000 Uani .
C33 C 0.6442(16) 0.4598(12) 0.6118(11) 0.1026 1.0000 Uani .
C34 C 0.6037(16) 0.4333(13) 0.5633(10) 0.0955 1.0000 Uani .
C35 C 0.5220(17) 0.3867(11) 0.5833(10) 0.0912 1.0000 Uani .
C36 C 0.4879(14) 0.3658(9) 0.6535(9) 0.0750 1.0000 Uani .
C40 C 0.5975(13) 0.1611(9) 0.9404(7) 0.0668 1.0000 Uani .
C41 C 0.5111(13) 0.2393(10) 0.9504(7) 0.0550 1.0000 Uani .
C42 C 0.5332(16) 0.3097(13) 0.9637(8) 0.0859 1.0000 Uani .
C43 C 0.453(2) 0.3830(15) 0.9686(10) 0.1148 1.0000 Uani .
C44 C 0.349(2) 0.3929(15) 0.9606(10) 0.1193 1.0000 Uani .
C45 C 0.3185(18) 0.3244(16) 0.9476(9) 0.1088 1.0000 Uani .
C46 C 0.3988(15) 0.2501(10) 0.9425(8) 0.0765 1.0000 Uani .
C100 C -0.0598(12) 0.6523(8) 0.7458(7) 0.0547 1.0000 Uani .
C101 C -0.0491(13) 0.6348(8) 0.8159(8) 0.0606 1.0000 Uani .
C102 C -0.1416(17) 0.6466(10) 0.8669(8) 0.0791 1.0000 Uani .
C103 C -0.2466(17) 0.6754(10) 0.8480(10) 0.0911 1.0000 Uani .
C104 C -0.2603(12) 0.6938(10) 0.7794(10) 0.0755 1.0000 Uani .
C105 C -0.1678(12) 0.6821(8) 0.7273(8) 0.0552 1.0000 Uani .
C106 C -0.1856(12) 0.6994(11) 0.6521(8) 0.0795 1.0000 Uani .
C107 C -0.2158(15) 0.6268(12) 0.6316(9) 0.1154 1.0000 Uani .
C108 C -0.2781(13) 0.7782(11) 0.6366(9) 0.1115 1.0000 Uani .
C109 C 0.0659(14) 0.5972(11) 0.8411(8) 0.0839 1.0000 Uani .
C110 C 0.0778(16) 0.6303(11) 0.9036(9) 0.1270 1.0000 Uani .
C111 C 0.0946(16) 0.5008(11) 0.8556(12) 0.1523 1.0000 Uani .
C112 C 0.3479(12) 0.7935(10) 0.6776(9) 0.0652 1.0000 Uani .
C113 C 0.3795(12) 0.8566(11) 0.6270(8) 0.0638 1.0000 Uani .
C114 C 0.4063(14) 0.9227(11) 0.6471(10) 0.0966 1.0000 Uani .
C115 C 0.4059(16) 0.9242(12) 0.7142(11) 0.1047 1.0000 Uani .
C116 C 0.3800(16) 0.8630(14) 0.7648(9) 0.1055 1.0000 Uani .
C117 C 0.3518(13) 0.7952(12) 0.7482(9) 0.0740 1.0000 Uani .
C118 C 0.3302(15) 0.7262(11) 0.8052(9) 0.0856 1.0000 Uani .
C119 C 0.4370(16) 0.6536(13) 0.8064(10) 0.1446 1.0000 Uani .
C120 C 0.2886(18) 0.7545(14) 0.8757(9) 0.1579 1.0000 Uani .
C121 C 0.3849(13) 0.8551(10) 0.5503(7) 0.0672 1.0000 Uani .
C122 C 0.5034(14) 0.8280(12) 0.5145(8) 0.1109 1.0000 Uani .
C123 C 0.3272(14) 0.9360(11) 0.5136(8) 0.1009 1.0000 Uani .
C200 C 0.4634(13) 0.1028(9) 0.8075(7) 0.0586 1.0000 Uani .
C201 C 0.4961(12) 0.0269(9) 0.8521(7) 0.0548 1.0000 Uani .
C202 C 0.4092(15) -0.0049(10) 0.8937(8) 0.0734 1.0000 Uani .
C203 C 0.3029(16) 0.0297(13) 0.8915(9) 0.0957 1.0000 Uani .
C204 C 0.2707(14) 0.1040(12) 0.8494(10) 0.0929 1.0000 Uani .
C205 C 0.3488(14) 0.1420(11) 0.8057(9) 0.0653 1.0000 Uani .
C206 C 0.3067(14) 0.2203(11) 0.7559(9) 0.0848 1.0000 Uani .
C207 C 0.2782(16) 0.1934(12) 0.6924(10) 0.1367 1.0000 Uani .
C208 C 0.2150(15) 0.2862(12) 0.7853(12) 0.1621 1.0000 Uani .
C209 C 0.6164(14) -0.0199(9) 0.8531(8) 0.0696 1.0000 Uani .
C210 C 0.6415(14) -0.0658(10) 0.9234(8) 0.1003 1.0000 Uani .
C211 C 0.6568(16) -0.0847(12) 0.8023(11) 0.1512 1.0000 Uani .
C212 C 0.8413(11) 0.2398(10) 0.8510(7) 0.0522 1.0000 Uani .
C213 C 0.8362(14) 0.3168(11) 0.8716(9) 0.0774 1.0000 Uani .
C214 C 0.8953(14) 0.3122(11) 0.9252(10) 0.0871 1.0000 Uani .
C215 C 0.9527(14) 0.2377(13) 0.9572(9) 0.0935 1.0000 Uani .
C216 C 0.9535(13) 0.1655(11) 0.9369(9) 0.0779 1.0000 Uani .
C217 C 0.8972(13) 0.1642(10) 0.8853(9) 0.0677 1.0000 Uani .
C218 C 0.9055(14) 0.0825(10) 0.8638(10) 0.0831 1.0000 Uani .
C219 C 0.8812(14) 0.0189(10) 0.9241(9) 0.1120 1.0000 Uani .
C220 C 1.0168(16) 0.0508(11) 0.8204(11) 0.1452 1.0000 Uani .
C221 C 0.7788(15) 0.3983(10) 0.8339(11) 0.0985 1.0000 Uani .
C222 C 0.7118(17) 0.4609(11) 0.8849(13) 0.1659 1.0000 Uani .
C223 C 0.8640(17) 0.4357(11) 0.7818(10) 0.1386 1.0000 Uani .
H11 H 0.4675 0.6591 0.6416 0.115(17) 1.0000 Uiso R
H12 H 0.4026 0.6789 0.5772 0.114(17) 1.0000 Uiso R
H21 H 0.3720 0.5659 0.6952 0.111(17) 1.0000 Uiso R
H22 H 0.4102 0.5449 0.6182 0.112(17) 1.0000 Uiso R
H31 H 0.2217 0.5059 0.7045 0.121(17) 1.0000 Uiso R
H32 H 0.2317 0.4953 0.6256 0.122(17) 1.0000 Uiso R
H41 H 0.0389 0.5268 0.6908 0.113(17) 1.0000 Uiso R
H42 H 0.0557 0.5799 0.6172 0.112(17) 1.0000 Uiso R
H51 H 0.5229 0.1532 0.6703 0.150(17) 1.0000 Uiso R
H52 H 0.5952 0.0640 0.6962 0.150(17) 1.0000 Uiso R
H61 H 0.6660 0.1789 0.6195 0.132(17) 1.0000 Uiso R
H62 H 0.7389 0.0957 0.6555 0.132(17) 1.0000 Uiso R
H71 H 0.8233 0.2401 0.6320 0.141(17) 1.0000 Uiso R
H72 H 0.8809 0.1537 0.6719 0.142(17) 1.0000 Uiso R
H81 H 0.8392 0.3033 0.7069 0.135(17) 1.0000 Uiso R
H82 H 0.9285 0.2206 0.7304 0.134(17) 1.0000 Uiso R
H121 H 0.1654 0.6485 0.5025 0.104(15) 1.0000 Uiso R
H131 H 0.0722 0.5900 0.4426 0.134(15) 1.0000 Uiso R
H141 H -0.0992 0.6662 0.4149 0.138(15) 1.0000 Uiso R
H151 H -0.1764 0.7933 0.4521 0.132(15) 1.0000 Uiso R
H161 H -0.0790 0.8500 0.5069 0.109(15) 1.0000 Uiso R
H221 H 0.1370 0.9454 0.6940 0.115(15) 1.0000 Uiso R
H231 H 0.0771 1.0414 0.6008 0.123(15) 1.0000 Uiso R
H241 H -0.0725 1.0386 0.5564 0.139(15) 1.0000 Uiso R
H251 H -0.1783 0.9436 0.6052 0.119(15) 1.0000 Uiso R
H261 H -0.1210 0.8490 0.6994 0.096(15) 1.0000 Uiso R
H321 H 0.6354 0.4552 0.7134 0.092(15) 1.0000 Uiso R
H331 H 0.6965 0.4907 0.5975 0.118(15) 1.0000 Uiso R
H341 H 0.6273 0.4480 0.5165 0.112(15) 1.0000 Uiso R
H351 H 0.4973 0.3685 0.5494 0.107(15) 1.0000 Uiso R
H361 H 0.4315 0.3383 0.6659 0.082(15) 1.0000 Uiso R
H421 H 0.6062 0.3064 0.9687 0.104(15) 1.0000 Uiso R
H431 H 0.4718 0.4283 0.9784 0.135(15) 1.0000 Uiso R
H441 H 0.2963 0.4438 0.9638 0.123(15) 1.0000 Uiso R
H451 H 0.2448 0.3311 0.9420 0.119(15) 1.0000 Uiso R
H461 H 0.3781 0.2058 0.9329 0.094(15) 1.0000 Uiso R
H1021 H -0.1340 0.6362 0.9134 0.082(8) 1.0000 Uiso R
H1031 H -0.3098 0.6825 0.8818 0.087(8) 1.0000 Uiso R
H1041 H -0.3315 0.7146 0.7671 0.069(8) 1.0000 Uiso R
H1071 H -0.2229 0.6372 0.5834 0.138(8) 1.0000 Uiso R
H1072 H -0.2853 0.6205 0.6590 0.138(8) 1.0000 Uiso R
H1073 H -0.1574 0.5771 0.6399 0.138(8) 1.0000 Uiso R
H1081 H -0.3474 0.7714 0.6639 0.131(8) 1.0000 Uiso R
H1082 H -0.2850 0.7874 0.5884 0.131(8) 1.0000 Uiso R
H1083 H -0.2607 0.8246 0.6486 0.131(8) 1.0000 Uiso R
H1091 H 0.1210 0.6136 0.8031 0.091(8) 1.0000 Uiso R
H1101 H 0.0593 0.6897 0.8956 0.152(8) 1.0000 Uiso R
H1102 H 0.1530 0.6090 0.9137 0.152(8) 1.0000 Uiso R
H1103 H 0.0266 0.6127 0.9419 0.152(8) 1.0000 Uiso R
H1111 H 0.1740 0.4787 0.8546 0.159(8) 1.0000 Uiso R
H1112 H 0.0557 0.4834 0.9000 0.159(8) 1.0000 Uiso R
H1113 H 0.0716 0.4814 0.8199 0.159(8) 1.0000 Uiso R
H1141 H 0.4266 0.9633 0.6131 0.109(8) 1.0000 Uiso R
H1151 H 0.4226 0.9689 0.7265 0.107(8) 1.0000 Uiso R
H1161 H 0.3820 0.8653 0.8108 0.109(8) 1.0000 Uiso R
H1181 H 0.2717 0.7062 0.7935 0.092(8) 1.0000 Uiso R
H1191 H 0.4529 0.6284 0.7648 0.173(8) 1.0000 Uiso R
H1192 H 0.4248 0.6133 0.8457 0.173(8) 1.0000 Uiso R
H1193 H 0.4992 0.6733 0.8100 0.173(8) 1.0000 Uiso R
H1201 H 0.2537 0.7152 0.9059 0.177(8) 1.0000 Uiso R
H1202 H 0.3502 0.7594 0.8947 0.177(8) 1.0000 Uiso R
H1203 H 0.2350 0.8074 0.8703 0.177(8) 1.0000 Uiso R
H1211 H 0.3464 0.8147 0.5454 0.071(8) 1.0000 Uiso R
H1221 H 0.5039 0.8189 0.4682 0.135(8) 1.0000 Uiso R
H1222 H 0.5402 0.8705 0.5131 0.135(8) 1.0000 Uiso R
H1223 H 0.5416 0.7775 0.5398 0.135(8) 1.0000 Uiso R
H1231 H 0.2485 0.9487 0.5312 0.124(8) 1.0000 Uiso R
H1232 H 0.3385 0.9338 0.4647 0.124(8) 1.0000 Uiso R
H1233 H 0.3579 0.9781 0.5220 0.124(8) 1.0000 Uiso R
H2021 H 0.4290 -0.0528 0.9245 0.071(8) 1.0000 Uiso R
H2031 H 0.2486 0.0044 0.9171 0.087(8) 1.0000 Uiso R
H2041 H 0.1951 0.1316 0.8516 0.092(8) 1.0000 Uiso R
H2061 H 0.3702 0.2444 0.7386 0.089(8) 1.0000 Uiso R
H2071 H 0.3356 0.1464 0.6771 0.158(8) 1.0000 Uiso R
H2072 H 0.2078 0.1793 0.7059 0.158(8) 1.0000 Uiso R
H2073 H 0.2719 0.2389 0.6558 0.158(8) 1.0000 Uiso R
H2081 H 0.1543 0.2628 0.8079 0.174(8) 1.0000 Uiso R
H2082 H 0.1905 0.3292 0.7489 0.174(8) 1.0000 Uiso R
H2083 H 0.2402 0.3085 0.8183 0.174(8) 1.0000 Uiso R
H2091 H 0.6617 0.0200 0.8396 0.083(8) 1.0000 Uiso R
H2101 H 0.6101 -0.0297 0.9583 0.124(8) 1.0000 Uiso R
H2102 H 0.7211 -0.0860 0.9223 0.124(8) 1.0000 Uiso R
H2103 H 0.6081 -0.1114 0.9333 0.124(8) 1.0000 Uiso R
H2111 H 0.5990 -0.1121 0.8054 0.183(8) 1.0000 Uiso R
H2112 H 0.7242 -0.1248 0.8131 0.183(8) 1.0000 Uiso R
H2113 H 0.6701 -0.0563 0.7563 0.183(8) 1.0000 Uiso R
H2141 H 0.8951 0.3614 0.9394 0.088(8) 1.0000 Uiso R
H2151 H 0.9928 0.2372 0.9918 0.091(8) 1.0000 Uiso R
H2161 H 0.9920 0.1154 0.9593 0.079(8) 1.0000 Uiso R
H2181 H 0.8486 0.0921 0.8340 0.079(8) 1.0000 Uiso R
H2191 H 0.8766 -0.0294 0.9076 0.131(8) 1.0000 Uiso R
H2192 H 0.9414 0.0043 0.9507 0.131(8) 1.0000 Uiso R
H2193 H 0.8119 0.0419 0.9525 0.131(8) 1.0000 Uiso R
H2201 H 1.0157 0.0059 0.7980 0.177(8) 1.0000 Uiso R
H2202 H 1.0718 0.0316 0.8510 0.177(8) 1.0000 Uiso R
H2203 H 1.0353 0.0943 0.7862 0.177(8) 1.0000 Uiso R
H2211 H 0.7242 0.3891 0.8094 0.098(8) 1.0000 Uiso R
H2221 H 0.6788 0.4307 0.9252 0.183(8) 1.0000 Uiso R
H2222 H 0.6543 0.5043 0.8653 0.183(8) 1.0000 Uiso R
H2223 H 0.7646 0.4843 0.8975 0.183(8) 1.0000 Uiso R
H2231 H 0.8995 0.3993 0.7475 0.157(8) 1.0000 Uiso R
H2232 H 0.9194 0.4420 0.8058 0.157(8) 1.0000 Uiso R
H2233 H 0.8263 0.4887 0.7600 0.157(8) 1.0000 Uiso R
H1061 H -0.1151 0.7059 0.6236 0.0780 1.0000 Uiso R

loop_
_atom_site_aniso_label
_atom_site_aniso_U_11
_atom_site_aniso_U_22
_atom_site_aniso_U_33
_atom_site_aniso_U_23
_atom_site_aniso_U_13
_atom_site_aniso_U_12
U1 0.0394(4) 0.0395(4) 0.0480(4) -0.0080(3) -0.0057(3) -0.0054(3)
U2 0.0516(4) 0.0481(4) 0.0363(4) -0.0021(3) -0.0063(3) -0.0200(3)
N10 0.0530 0.0524 0.0577 -0.0142 -0.0191 -0.0137
N11 0.0525 0.0408 0.0549 -0.0117 -0.0151 -0.0041
N20 0.0691 0.0671 0.0352 0.0068 0.0054 -0.0276
N21 0.0624 0.0683 0.0462 0.0045 -0.0096 -0.0419
O10 0.048(6) 0.042(6) 0.083(8) -0.016(5) -0.005(5) -0.003(5)
O20 0.078(8) 0.111(9) 0.039(6) -0.017(6) -0.011(5) -0.049(7)
C1 0.061(11) 0.075(12) 0.096(14) -0.019(11) -0.021(10) -0.011(9)
C2 0.046(10) 0.058(11) 0.099(14) -0.026(10) -0.010(9) 0.011(8)
C3 0.096(14) 0.039(10) 0.099(14) -0.027(9) -0.003(11) -0.014(9)
C4 0.058(11) 0.080(12) 0.074(12) -0.022(9) 0.009(9) -0.022(9)
C5 0.126(17) 0.160(19) 0.069(14) -0.026(13) 0.028(12) -0.094(15)
C6 0.099(14) 0.139(17) 0.070(13) -0.061(12) 0.026(11) -0.067(13)
C7 0.065(12) 0.126(16) 0.129(18) -0.055(14) 0.015(12) -0.060(12)
C8 0.079(13) 0.143(18) 0.066(13) 0.009(12) -0.001(10) -0.055(13)
C10 0.088(12) 0.100(13) 0.042(10) 0.009(9) -0.022(9) -0.058(11)
C11 0.072(13) 0.048(10) 0.055(11) 0.004(9) 0.022(9) 0.015(9)
C12 0.056(11) 0.142(19) 0.060(13) 0.004(12) -0.016(10) -0.029(13)
C13 0.123(19) 0.14(2) 0.076(15) -0.033(14) -0.010(14) -0.024(17)
C14 0.13(2) 0.16(2) 0.092(17) -0.018(17) -0.044(16) -0.069(19)
C15 0.078(15) 0.13(2) 0.121(19) 0.000(16) -0.029(13) -0.036(15)
C16 0.058(12) 0.104(15) 0.094(15) 0.006(12) -0.024(10) -0.012(11)
C20 0.100(13) 0.039(9) 0.049(10) -0.010(8) 0.000(9) -0.016(8)
C21 0.068(12) 0.066(12) 0.066(13) -0.024(10) 0.029(10) -0.026(10)
C22 0.101(15) 0.053(12) 0.113(17) -0.012(12) 0.001(13) 0.001(11)
C23 0.12(2) 0.049(13) 0.12(2) -0.003(13) 0.046(16) -0.004(14)
C24 0.12(2) 0.10(2) 0.084(17) 0.011(14) 0.001(16) 0.028(17)
C25 0.079(15) 0.100(17) 0.105(18) -0.004(14) -0.003(13) 0.017(13)
C26 0.087(14) 0.051(11) 0.069(13) -0.006(10) 0.002(11) 0.013(10)
C30 0.089(12) 0.054(10) 0.035(10) 0.015(7) -0.005(8) -0.016(8)
C31 0.058(11) 0.046(10) 0.080(14) -0.015(9) -0.020(10) 0.010(8)
C32 0.066(12) 0.068(12) 0.087(15) 0.002(10) -0.032(11) 0.016(10)
C33 0.102(16) 0.114(17) 0.076(16) 0.007(14) -0.015(13) -0.016(13)
C34 0.085(15) 0.106(17) 0.058(14) 0.007(12) -0.004(12) 0.017(12)
C35 0.116(17) 0.077(14) 0.072(16) -0.026(12) -0.028(13) 0.006(12)
C36 0.096(14) 0.066(12) 0.058(13) 0.009(10) -0.022(11) -0.016(10)
C40 0.086(12) 0.057(10) 0.046(10) -0.008(8) 0.006(8) -0.010(9)
C41 0.061(11) 0.077(12) 0.033(9) -0.002(8) -0.006(8) -0.032(9)
C42 0.094(15) 0.103(15) 0.068(13) -0.030(12) -0.021(11) -0.021(13)
C43 0.14(2) 0.10(2) 0.092(17) -0.032(14) 0.021(17) -0.041(18)
C44 0.12(2) 0.109(19) 0.078(16) -0.011(14) 0.026(15) 0.024(18)
C45 0.108(18) 0.15(2) 0.062(14) 0.004(15) -0.007(12) -0.033(18)
C46 0.081(13) 0.063(12) 0.080(13) -0.013(10) 0.004(10) -0.020(10)
C100 0.065(11) 0.055(10) 0.044(10) -0.010(8) 0.003(8) -0.021(8)
C101 0.074(11) 0.054(10) 0.049(11) -0.016(8) 0.017(10) -0.021(8)
C102 0.120(16) 0.089(13) 0.038(11) -0.006(9) -0.018(12) -0.040(12)
C103 0.104(17) 0.081(14) 0.073(16) -0.012(12) 0.030(13) -0.031(12)
C104 0.045(10) 0.094(13) 0.078(14) 0.004(11) -0.009(10) -0.012(9)
C105 0.038(9) 0.047(9) 0.084(13) 0.005(8) -0.005(9) -0.027(7)
C106 0.043(10) 0.120(16) 0.066(13) 0.031(11) -0.013(9) -0.032(10)
C107 0.119(16) 0.153(19) 0.106(17) -0.002(14) -0.042(13) -0.076(15)
C108 0.070(13) 0.131(17) 0.119(17) 0.037(13) -0.035(12) -0.023(12)
C109 0.091(14) 0.120(16) 0.059(12) -0.018(11) -0.024(10) -0.044(12)
C110 0.18(2) 0.131(18) 0.104(17) -0.027(14) -0.040(15) -0.068(16)
C111 0.16(2) 0.072(15) 0.25(3) 0.020(16) -0.14(2) -0.013(14)
C112 0.045(10) 0.085(13) 0.071(13) -0.017(10) -0.019(9) -0.016(9)
C113 0.061(11) 0.091(13) 0.045(11) -0.002(10) -0.015(8) -0.030(10)
C114 0.123(16) 0.120(17) 0.082(15) -0.004(13) -0.044(13) -0.073(13)
C115 0.151(19) 0.115(17) 0.088(16) -0.015(14) -0.035(14) -0.086(15)
C116 0.125(17) 0.16(2) 0.050(13) -0.014(14) -0.017(12) -0.071(16)
C117 0.085(12) 0.109(15) 0.052(12) -0.010(11) -0.031(10) -0.049(11)
C118 0.089(14) 0.110(16) 0.070(14) -0.015(12) -0.027(11) -0.034(12)
C119 0.127(19) 0.20(3) 0.109(18) 0.066(17) -0.055(15) -0.079(19)
C120 0.20(3) 0.25(3) 0.066(15) -0.034(17) -0.015(16) -0.12(2)
C121 0.074(12) 0.095(13) 0.039(10) 0.004(9) -0.014(9) -0.037(10)
C122 0.085(14) 0.18(2) 0.075(14) -0.011(13) -0.023(11) -0.043(14)
C123 0.107(15) 0.124(17) 0.077(14) 0.003(12) -0.021(12) -0.045(13)
C200 0.075(12) 0.070(11) 0.038(9) -0.018(8) -0.014(8) -0.021(9)
C201 0.053(10) 0.068(11) 0.045(10) -0.019(9) -0.003(8) -0.014(9)
C202 0.092(14) 0.078(12) 0.062(12) -0.007(9) -0.015(11) -0.040(11)
C203 0.083(15) 0.14(2) 0.076(14) 0.018(13) -0.007(12) -0.078(15)
C204 0.061(12) 0.118(17) 0.094(15) -0.004(13) 0.006(11) -0.033(12)
C205 0.065(12) 0.088(13) 0.064(12) -0.026(10) -0.018(10) -0.037(11)
C206 0.082(13) 0.099(15) 0.093(15) -0.011(12) -0.023(11) -0.049(12)
C207 0.17(2) 0.16(2) 0.092(17) 0.011(15) -0.064(16) -0.049(17)
C208 0.094(17) 0.122(18) 0.25(3) -0.08(2) -0.041(18) 0.040(14)
C209 0.092(13) 0.060(11) 0.062(12) 0.000(9) -0.008(10) -0.036(10)
C210 0.123(16) 0.097(14) 0.083(15) 0.001(12) -0.022(12) -0.035(12)
C211 0.135(19) 0.15(2) 0.15(2) -0.088(18) -0.005(16) 0.017(16)
C212 0.044(9) 0.077(12) 0.043(10) -0.017(9) -0.017(7) -0.015(8)
C213 0.074(12) 0.074(13) 0.087(14) -0.021(11) -0.013(10) -0.018(10)
C214 0.100(14) 0.071(13) 0.107(16) -0.023(12) -0.046(13) -0.021(11)
C215 0.104(15) 0.113(17) 0.080(14) -0.037(13) -0.056(12) -0.010(13)
C216 0.083(13) 0.077(13) 0.069(13) -0.003(10) -0.028(10) -0.008(10)
C217 0.069(11) 0.063(12) 0.080(13) -0.003(10) -0.029(10) -0.023(9)
C218 0.075(13) 0.071(13) 0.115(16) 0.005(12) -0.042(11) -0.028(10)
C219 0.111(16) 0.072(13) 0.146(19) 0.024(13) -0.021(13) -0.036(12)
C220 0.119(18) 0.133(18) 0.21(3) -0.105(18) 0.037(17) -0.064(15)
C221 0.099(15) 0.058(12) 0.16(2) 0.013(13) -0.065(14) -0.034(11)
C222 0.13(2) 0.070(15) 0.28(3) -0.048(18) -0.02(2) -0.004(14)
C223 0.19(2) 0.101(17) 0.14(2) 0.035(14) -0.044(17) -0.077(17)

loop_
_atom_type_symbol
_atom_type_scat_dispersion_real
_atom_type_scat_dispersion_imag
_atom_type_scat_Cromer_Mann_a1
_atom_type_scat_Cromer_Mann_b1
_atom_type_scat_Cromer_Mann_a2
_atom_type_scat_Cromer_Mann_b2
_atom_type_scat_Cromer_Mann_a3
_atom_type_scat_Cromer_Mann_b3
_atom_type_scat_Cromer_Mann_a4
_atom_type_scat_Cromer_Mann_b4
_atom_type_scat_Cromer_Mann_c
_atom_type_scat_source
C 0.0033 0.0016 2.3100 20.8439 1.0200 10.2075 1.5886 0.5687 0.8650 51.6512 0.2156 'International Tables Vol C 4.2.6.8 and 6.1.1.4'
H 0.0000 0.0000 0.4930 10.5109 0.3229 26.1257 0.1402 3.1424 0.0408 57.7998 0.0030 'International Tables Vol C 4.2.6.8 and 6.1.1.4'
N 0.0061 0.0033 12.2126 0.0057 3.1322 9.8933 2.0125 28.9975 1.1663 0.5826 -11.5290 'International Tables Vol C 4.2.6.8 and 6.1.1.4'
O 0.0106 0.0060 3.0485 13.2771 2.2868 5.7011 1.5463 0.3239 0.8670 32.9089 0.2508 'International Tables Vol C 4.2.6.8 and 6.1.1.4'
U -9.6767 9.6646 36.0228 0.5293 23.4128 3.3253 14.9491 16.0927 4.1880 100.6130 13.3966 'International Tables Vol C 4.2.6.8 and 6.1.1.4'

loop_
_geom_angle_atom_site_label_1
_geom_angle_atom_site_label_2
_geom_angle_atom_site_label_3
_geom_angle
_geom_angle_publ_flag
N10 U1 N11 130.0(4) yes
N10 U1 O10 67.3(3) yes
N11 U1 O10 67.4(3) yes
N10 U1 C10 93.1(4) yes
N11 U1 C10 106.1(4) yes
O10 U1 C10 88.8(4) yes
N10 U1 C20 103.1(4) yes
N11 U1 C20 101.9(4) yes
O10 U1 C20 145.3(4) yes
C10 U1 C20 125.7(5) yes
N10 U1 C21 109.2(5) yes
N11 U1 C21 114.7(4) yes
O10 U1 C21 175.6(5) yes
C10 U1 C21 94.1(5) yes
C20 U1 C21 31.6(4) yes
N20 U2 N21 129.3(4) yes
N20 U2 O20 66.6(4) yes
N21 U2 O20 66.4(4) yes
N20 U2 C30 102.6(4) yes
N21 U2 C30 102.4(4) yes
O20 U2 C30 99.0(4) yes
N20 U2 C40 102.9(4) yes
N21 U2 C40 101.7(4) yes
O20 U2 C40 141.3(4) yes
C30 U2 C40 119.7(5) yes
N20 U2 C41 112.4(4) yes
N21 U2 C41 111.9(4) yes
O20 U2 C41 173.1(4) yes
C30 U2 C41 87.9(4) yes
C40 U2 C41 31.8(4) yes
U1 N10 C1 123.0(9) yes
U1 N10 C112 120.0(8) yes
C1 N10 C112 116.5(11) yes
U1 N11 C4 122.4(9) yes
U1 N11 C100 121.4(8) yes
C4 N11 C100 116.2(11) yes
U2 N20 C5 124.6(9) yes
U2 N20 C200 120.2(8) yes
C5 N20 C200 115.3(12) yes
U2 N21 C8 123.2(9) yes
U2 N21 C212 121.4(8) yes
C8 N21 C212 114.8(11) yes
U1 O10 C2 114.5(7) yes
U1 O10 C3 118.5(7) yes
C2 O10 C3 112.2(11) yes
U2 O20 C6 118.3(9) yes
U2 O20 C7 120.8(9) yes
C6 O20 C7 120.1(12) yes
N10 C1 C2 109.5(12) yes
N10 C1 H11 109.6 no
C2 C1 H11 109.9 no
N10 C1 H12 109.4 no
C2 C1 H12 108.8 no
H11 C1 H12 109.6 no
C1 C2 O10 106.3(11) yes
C1 C2 H21 109.5 no
O10 C2 H21 110.1 no
C1 C2 H22 111.4 no
O10 C2 H22 109.8 no
H21 C2 H22 109.7 no
O10 C3 C4 105.2(11) yes
O10 C3 H31 110.9 no
C4 C3 H31 110.7 no
O10 C3 H32 109.8 no
C4 C3 H32 110.3 no
H31 C3 H32 109.9 no
C3 C4 N11 109.4(11) yes
C3 C4 H41 109.2 no
N11 C4 H41 109.4 no
C3 C4 H42 109.8 no
N11 C4 H42 109.4 no
H41 C4 H42 109.6 no
N20 C5 C6 113.8(14) yes
N20 C5 H51 107.5 no
C6 C5 H51 108.1 no
N20 C5 H52 108.8 no
C6 C5 H52 109.2 no
H51 C5 H52 109.5 no
C5 C6 O20 115.7(14) yes
C5 C6 H61 108.3 no
O20 C6 H61 107.9 no
C5 C6 H62 107.5 no
O20 C6 H62 107.9 no
H61 C6 H62 109.5 no
O20 C7 C8 109.9(14) yes
O20 C7 H71 108.8 no
C8 C7 H71 110.3 no
O20 C7 H72 109.7 no
C8 C7 H72 108.2 no
H71 C7 H72 109.9 no
N21 C8 C7 116.4(14) yes
N21 C8 H81 106.4 no
C7 C8 H81 107.6 no
N21 C8 H82 108.1 no
C7 C8 H82 108.3 no
H81 C8 H82 109.9 no
U1 C10 C11 116.6(10) yes
C10 C11 C12 123.3(16) yes
C10 C11 C16 126.9(16) yes
C12 C11 C16 109.8(18) yes
C11 C12 C13 127.9(18) yes
C11 C12 H121 116.1 no
C13 C12 H121 116.0 no
C12 C13 C14 118(2) yes
C12 C13 H131 123.8 no
C14 C13 H131 118.6 no
C13 C14 C15 118(2) yes
C13 C14 H141 121.8 no
C15 C14 H141 120.3 no
C14 C15 C16 122(2) yes
C14 C15 H151 119.1 no
C16 C15 H151 119.1 no
C11 C16 C15 124.9(19) yes
C11 C16 H161 115.3 no
C15 C16 H161 119.7 no
U1 C20 C21 80.8(8) yes
C20 C21 U1 67.6(8) yes
C20 C21 C22 124.4(18) yes
U1 C21 C22 105.8(10) yes
C20 C21 C26 120.2(16) yes
U1 C21 C26 90.6(9) yes
C22 C21 C26 114.8(18) yes
C21 C22 C23 121.3(20) yes
C21 C22 H221 118.3 no
C23 C22 H221 120.3 no
C22 C23 C24 121(2) yes
C22 C23 H231 120.0 no
C24 C23 H231 119.4 no
C23 C24 C25 122(2) yes
C23 C24 H241 117.6 no
C25 C24 H241 120.6 no
C24 C25 C26 118(2) yes
C24 C25 H251 120.5 no
C26 C25 H251 122.0 no
C21 C26 C25 123.7(19) yes
C21 C26 H261 116.9 no
C25 C26 H261 119.4 no
U2 C30 C31 109.5(9) yes
C30 C31 C32 122.4(16) yes
C30 C31 C36 123.9(17) yes
C32 C31 C36 113.7(16) yes
C31 C32 C33 124.6(18) yes
C31 C32 H321 118.4 no
C33 C32 H321 117.0 no
C32 C33 C34 118(2) yes
C32 C33 H331 122.4 no
C34 C33 H331 119.7 no
C33 C34 C35 121.2(19) yes
C33 C34 H341 119.2 no
C35 C34 H341 119.5 no
C34 C35 C36 118.2(18) yes
C34 C35 H351 119.4 no
C36 C35 H351 122.4 no
C31 C36 C35 124.4(18) yes
C31 C36 H361 118.1 no
C35 C36 H361 117.3 no
U2 C40 C41 83.8(8) yes
C40 C41 U2 64.3(7) yes
C40 C41 C42 123.7(15) yes
U2 C41 C42 104.5(10) yes
C40 C41 C46 122.0(15) yes
U2 C41 C46 99.3(10) yes
C42 C41 C46 114.2(15) yes
C41 C42 C43 122.8(18) yes
C41 C42 H421 117.9 no
C43 C42 H421 119.3 no
C42 C43 C44 123(2) yes
C42 C43 H431 119.8 no
C44 C43 H431 117.5 no
C43 C44 C45 118(2) yes
C43 C44 H441 120.7 no
C45 C44 H441 120.9 no
C44 C45 C46 119(2) yes
C44 C45 H451 118.7 no
C46 C45 H451 122.0 no
C41 C46 C45 122.6(17) yes
C41 C46 H461 119.0 no
C45 C46 H461 118.4 no
N11 C100 C101 118.6(13) yes
N11 C100 C105 122.4(13) yes
C101 C100 C105 118.9(14) yes
C100 C101 C102 121.5(15) yes
C100 C101 C109 122.4(13) yes
C102 C101 C109 116.1(15) yes
C101 C102 C103 119.0(16) yes
C101 C102 H1021 121.1 no
C103 C102 H1021 119.9 no
C102 C103 C104 121.2(16) yes
C102 C103 H1031 120.0 no
C104 C103 H1031 118.8 no
C103 C104 C105 120.6(15) yes
C103 C104 H1041 120.6 no
C105 C104 H1041 118.8 no
C100 C105 C104 118.9(15) yes
C100 C105 C106 121.6(13) yes
C104 C105 C106 119.5(13) yes
C105 C106 C107 110.7(13) yes
C105 C106 C108 113.1(15) yes
C107 C106 C108 108.0(13) yes
C105 C106 H1061 107.6 no
C107 C106 H1061 108.8 no
C108 C106 H1061 108.5 no
C106 C107 H1071 110.0 no
C106 C107 H1072 109.4 no
H1071 C107 H1072 109.6 no
C106 C107 H1073 109.0 no
H1071 C107 H1073 109.3 no
H1072 C107 H1073 109.6 no
C106 C108 H1081 108.4 no
C106 C108 H1082 110.2 no
H1081 C108 H1082 109.5 no
C106 C108 H1083 109.6 no
H1081 C108 H1083 109.5 no
H1082 C108 H1083 109.7 no
C101 C109 C110 114.6(15) yes
C101 C109 C111 111.8(13) yes
C110 C109 C111 109.1(15) yes
C101 C109 H1091 105.6 no
C110 C109 H1091 106.4 no
C111 C109 H1091 109.1 no
C109 C110 H1101 110.0 no
C109 C110 H1102 110.5 no
H1101 C110 H1102 109.7 no
C109 C110 H1103 107.6 no
H1101 C110 H1103 109.5 no
H1102 C110 H1103 109.6 no
C109 C111 H1111 109.5 no
C109 C111 H1112 110.3 no
H1111 C111 H1112 109.8 no
C109 C111 H1113 108.0 no
H1111 C111 H1113 109.4 no
H1112 C111 H1113 109.7 no
N10 C112 C113 122.3(15) yes
N10 C112 C117 119.0(15) yes
C113 C112 C117 118.7(15) yes
C112 C113 C114 120.5(15) yes
C112 C113 C121 121.4(15) yes
C114 C113 C121 118.2(16) yes
C113 C114 C115 119.5(18) yes
C113 C114 H1141 119.1 no
C115 C114 H1141 121.4 no
C114 C115 C116 122.2(18) yes
C114 C115 H1151 118.3 no
C116 C115 H1151 119.6 no
C115 C116 C117 121.2(17) yes
C115 C116 H1161 120.1 no
C117 C116 H1161 118.7 no
C112 C117 C116 117.7(16) yes
C112 C117 C118 122.6(16) yes
C116 C117 C118 119.6(15) yes
C117 C118 C119 109.7(15) yes
C117 C118 C120 113.3(16) yes
C119 C118 C120 111.1(16) yes
C117 C118 H1181 107.2 no
C119 C118 H1181 107.8 no
C120 C118 H1181 107.4 no
C118 C119 H1191 110.0 no
C118 C119 H1192 108.7 no
H1191 C119 H1192 109.3 no
C118 C119 H1193 109.8 no
H1191 C119 H1193 109.5 no
H1192 C119 H1193 109.5 no
C118 C120 H1201 109.7 no
C118 C120 H1202 109.8 no
H1201 C120 H1202 109.6 no
C118 C120 H1203 108.2 no
H1201 C120 H1203 109.9 no
H1202 C120 H1203 109.7 no
C113 C121 C122 111.8(13) yes
C113 C121 C123 113.2(14) yes
C122 C121 C123 109.3(14) yes
C113 C121 H1211 108.2 no
C122 C121 H1211 107.2 no
C123 C121 H1211 106.7 no
C121 C122 H1221 110.0 no
C121 C122 H1222 108.8 no
H1221 C122 H1222 109.6 no
C121 C122 H1223 109.2 no
H1221 C122 H1223 109.5 no
H1222 C122 H1223 109.7 no
C121 C123 H1231 109.5 no
C121 C123 H1232 110.4 no
H1231 C123 H1232 109.5 no
C121 C123 H1233 108.4 no
H1231 C123 H1233 109.5 no
H1232 C123 H1233 109.4 no
N20 C200 C201 119.9(14) yes
N20 C200 C205 119.9(15) yes
C201 C200 C205 120.1(15) yes
C200 C201 C202 117.0(14) yes
C200 C201 C209 122.3(14) yes
C202 C201 C209 120.6(15) yes
C201 C202 C203 123.6(17) yes
C201 C202 H2021 118.1 no
C203 C202 H2021 118.3 no
C202 C203 C204 119.6(17) yes
C202 C203 H2031 120.8 no
C204 C203 H2031 119.6 no
C203 C204 C205 122.3(17) yes
C203 C204 H2041 119.5 no
C205 C204 H2041 118.1 no
C200 C205 C204 117.3(17) yes
C200 C205 C206 123.4(15) yes
C204 C205 C206 119.2(16) yes
C205 C206 C207 108.1(14) yes
C205 C206 C208 116.9(17) yes
C207 C206 C208 112.0(16) yes
C205 C206 H2061 106.6 no
C207 C206 H2061 106.5 no
C208 C206 H2061 106.1 no
C206 C207 H2071 110.6 no
C206 C207 H2072 108.5 no
H2071 C207 H2072 109.7 no
C206 C207 H2073 108.6 no
H2071 C207 H2073 109.7 no
H2072 C207 H2073 109.7 no
C206 C208 H2081 108.3 no
C206 C208 H2082 109.5 no
H2081 C208 H2082 109.9 no
C206 C208 H2083 109.8 no
H2081 C208 H2083 109.6 no
H2082 C208 H2083 109.8 no
C201 C209 C210 114.2(13) yes
C201 C209 C211 112.1(13) yes
C210 C209 C211 106.5(14) yes
C201 C209 H2091 107.9 no
C210 C209 H2091 107.2 no
C211 C209 H2091 108.7 no
C209 C210 H2101 110.1 no
C209 C210 H2102 109.7 no
H2101 C210 H2102 109.8 no
C209 C210 H2103 107.5 no
H2101 C210 H2103 109.7 no
H2102 C210 H2103 109.9 no
C209 C211 H2111 108.6 no
C209 C211 H2112 111.0 no
H2111 C211 H2112 109.5 no
C209 C211 H2113 108.1 no
H2111 C211 H2113 109.8 no
H2112 C211 H2113 109.8 no
N21 C212 C213 117.7(14) yes
N21 C212 C217 120.6(14) yes
C213 C212 C217 121.6(14) yes
C212 C213 C214 115.8(15) yes
C212 C213 C221 121.9(16) yes
C214 C213 C221 122.1(16) yes
C213 C214 C215 122.0(16) yes
C213 C214 H2141 118.1 no
C215 C214 H2141 119.9 no
C214 C215 C216 120.3(15) yes
C214 C215 H2151 119.4 no
C216 C215 H2151 120.3 no
C215 C216 C217 121.6(16) yes
C215 C216 H2161 119.4 no
C217 C216 H2161 118.9 no
C212 C217 C216 118.6(15) yes
C212 C217 C218 122.6(15) yes
C216 C217 C218 118.7(16) yes
C217 C218 C219 113.1(16) yes
C217 C218 C220 111.0(14) yes
C219 C218 C220 111.6(15) yes
C217 C218 H2181 107.2 no
C219 C218 H2181 107.3 no
C220 C218 H2181 106.4 no
C218 C219 H2191 110.2 no
C218 C219 H2192 107.9 no
H2191 C219 H2192 109.6 no
C218 C219 H2193 109.9 no
H2191 C219 H2193 109.7 no
H2192 C219 H2193 109.5 no
C218 C220 H2201 110.8 no
C218 C220 H2202 107.3 no
H2201 C220 H2202 109.3 no
C218 C220 H2203 110.3 no
H2201 C220 H2203 109.4 no
H2202 C220 H2203 109.7 no
C213 C221 C222 111.5(17) yes
C213 C221 C223 110.8(15) yes
C222 C221 C223 109.5(15) yes
C213 C221 H2211 108.7 no
C222 C221 H2211 106.6 no
C223 C221 H2211 109.6 no
C221 C222 H2221 107.8 no
C221 C222 H2222 112.9 no
H2221 C222 H2222 109.7 no
C221 C222 H2223 107.1 no
H2221 C222 H2223 109.6 no
H2222 C222 H2223 109.7 no
C221 C223 H2231 109.1 no
C221 C223 H2232 109.2 no
H2231 C223 H2232 109.6 no
C221 C223 H2233 109.5 no
H2231 C223 H2233 109.7 no
H2232 C223 H2233 109.7 no

loop_
_geom_bond_atom_site_label_1
_geom_bond_atom_site_label_2
_geom_bond_distance
_geom_bond_publ_flag
U1 N10 2.223(10) yes
U1 N11 2.197(10) yes
U1 O10 2.485(8) yes
U1 C10 2.483(14) yes
U1 C20 2.544(13) yes
U1 C21 2.717(15) yes
U1 C11 3.384(18) yes
U2 N20 2.220(11) yes
U2 N21 2.205(10) yes
U2 O20 2.481(9) yes
U2 C30 2.490(13) yes
U2 C40 2.520(14) yes
U2 C41 2.780(13) yes
U2 C31 3.281(15) yes
N10 C1 1.448(16) yes
N10 C112 1.427(16) yes
N11 C4 1.481(15) yes
N11 C100 1.404(15) yes
N20 C5 1.464(17) yes
N20 C200 1.434(16) yes
N21 C8 1.478(17) yes
N21 C212 1.454(15) yes
O10 C2 1.468(14) yes
O10 C3 1.440(15) yes
O20 C6 1.365(15) yes
O20 C7 1.405(15) yes
C1 C2 1.474(18) yes
C1 H11 0.972 no
C1 H12 0.973 no
C2 H21 0.970 no
C2 H22 0.968 no
C3 C4 1.534(18) yes
C3 H31 0.971 no
C3 H32 0.970 no
C4 H41 0.970 no
C4 H42 0.971 no
C5 C6 1.402(19) yes
C5 H51 0.970 no
C5 H52 0.970 no
C6 H61 0.970 no
C6 H62 0.970 no
C7 C8 1.415(19) yes
C7 H71 0.968 no
C7 H72 0.967 no
C8 H81 0.971 no
C8 H82 0.969 no
C10 C11 1.44(2) yes
C11 C12 1.39(2) yes
C11 C16 1.39(2) yes
C12 C13 1.41(2) yes
C12 H121 0.931 no
C13 C14 1.36(2) yes
C13 H131 0.931 no
C14 C15 1.37(2) yes
C14 H141 0.929 no
C15 C16 1.38(2) yes
C15 H151 0.930 no
C16 H161 0.930 no
C20 C21 1.44(2) yes
C21 C22 1.42(2) yes
C21 C26 1.45(2) yes
C22 C23 1.39(2) yes
C22 H221 0.930 no
C23 C24 1.37(3) yes
C23 H231 0.930 no
C24 C25 1.40(3) yes
C24 H241 0.929 no
C25 C26 1.37(2) yes
C25 H251 0.931 no
C26 H261 0.929 no
C30 C31 1.461(19) yes
C31 C32 1.45(2) yes
C31 C36 1.395(19) yes
C32 C33 1.39(2) yes
C32 H321 0.929 no
C33 C34 1.38(2) yes
C33 H331 0.931 no
C34 C35 1.43(2) yes
C34 H341 0.931 no
C35 C36 1.39(2) yes
C35 H351 0.930 no
C36 H361 0.933 no
C40 C41 1.475(18) yes
C41 C42 1.39(2) yes
C41 C46 1.412(19) yes
C42 C43 1.36(2) yes
C42 H421 0.930 no
C43 C44 1.32(3) yes
C43 H431 0.930 no
C44 C45 1.41(3) yes
C44 H441 0.931 no
C45 C46 1.38(2) yes
C45 H451 0.931 no
C46 H461 0.930 no
C100 C101 1.398(18) yes
C100 C105 1.409(18) yes
C101 C102 1.379(19) yes
C101 C109 1.55(2) yes
C102 C103 1.38(2) yes
C102 H1021 0.929 no
C103 C104 1.38(2) yes
C103 H1031 0.930 no
C104 C105 1.392(18) yes
C104 H1041 0.931 no
C105 C106 1.519(19) yes
C106 C107 1.54(2) yes
C106 C108 1.532(19) yes
C106 H1061 0.980 no
C107 H1071 0.961 no
C107 H1072 0.961 no
C107 H1073 0.961 no
C108 H1081 0.961 no
C108 H1082 0.960 no
C108 H1083 0.960 no
C109 C110 1.507(19) yes
C109 C111 1.56(2) yes
C109 H1091 0.981 no
C110 H1101 0.960 no
C110 H1102 0.961 no
C110 H1103 0.961 no
C111 H1111 0.961 no
C111 H1112 0.961 no
C111 H1113 0.961 no
C112 C113 1.424(19) yes
C112 C117 1.422(19) yes
C113 C114 1.41(2) yes
C113 C121 1.518(19) yes
C114 C115 1.34(2) yes
C114 H1141 0.930 no
C115 C116 1.38(2) yes
C115 H1151 0.931 no
C116 C117 1.41(2) yes
C116 H1161 0.930 no
C117 C118 1.52(2) yes
C118 C119 1.54(2) yes
C118 C120 1.51(2) yes
C118 H1181 0.981 no
C119 H1191 0.961 no
C119 H1192 0.961 no
C119 H1193 0.960 no
C120 H1201 0.961 no
C120 H1202 0.961 no
C120 H1203 0.961 no
C121 C122 1.502(19) yes
C121 C123 1.492(19) yes
C121 H1211 0.979 no
C122 H1221 0.961 no
C122 H1222 0.961 no
C122 H1223 0.961 no
C123 H1231 0.960 no
C123 H1232 0.961 no
C123 H1233 0.960 no
C200 C201 1.432(18) yes
C200 C205 1.412(19) yes
C201 C202 1.416(19) yes
C201 C209 1.500(18) yes
C202 C203 1.31(2) yes
C202 H2021 0.930 no
C203 C204 1.39(2) yes
C203 H2031 0.932 no
C204 C205 1.41(2) yes
C204 H2041 0.930 no
C205 C206 1.54(2) yes
C206 C207 1.56(2) yes
C206 C208 1.47(2) yes
C206 H2061 0.980 no
C207 H2071 0.961 no
C207 H2072 0.962 no
C207 H2073 0.961 no
C208 H2081 0.960 no
C208 H2082 0.960 no
C208 H2083 0.960 no
C209 C210 1.519(19) yes
C209 C211 1.54(2) yes
C209 H2091 0.980 no
C210 H2101 0.961 no
C210 H2102 0.961 no
C210 H2103 0.961 no
C211 H2111 0.961 no
C211 H2112 0.960 no
C211 H2113 0.961 no
C212 C213 1.426(19) yes
C212 C217 1.403(19) yes
C213 C214 1.40(2) yes
C213 C221 1.51(2) yes
C214 C215 1.38(2) yes
C214 H2141 0.931 no
C215 C216 1.36(2) yes
C215 H2151 0.931 no
C216 C217 1.367(19) yes
C216 H2161 0.932 no
C217 C218 1.50(2) yes
C218 C219 1.51(2) yes
C218 C220 1.50(2) yes
C218 H2181 0.980 no
C219 H2191 0.961 no
C219 H2192 0.961 no
C219 H2193 0.961 no
C220 H2201 0.960 no
C220 H2202 0.961 no
C220 H2203 0.960 no
C221 C222 1.55(2) yes
C221 C223 1.53(2) yes
C221 H2211 0.981 no
C222 H2221 0.961 no
C222 H2222 0.960 no
C222 H2223 0.961 no
C223 H2231 0.962 no
C223 H2232 0.961 no
C223 H2233 0.960 no
